data_4348942
loop_
_publ_author_name
'Rao, Purna Chandra'
'Chaudhary, Sonu Pratap'
'Kuznetsov, Denis'
'Mandal, Sukhendu'

_publ_section_title
;
 Transformation of One-Dimensional Achiral Structure to Three-Dimensional
 Chiral Structure: Mechanistic Study and Catalytic Activities of Chiral
 Structure.
;
_journal_issue 24
_journal_name_full 'Inorganic chemistry'
_journal_page_first 12669
_journal_page_last 12674
_journal_paper_doi 10.1021/acs.inorgchem.6b01836
_journal_volume 55
_journal_year 2016
_chemical_formula_moiety 'C16 H16 Cu N2 O8, 3(H2 O)'
_chemical_formula_sum 'C16 H22 Cu N2 O11'
_chemical_formula_weight 481.89
_space_group_crystal_system monoclinic
_space_group_IT_number 14
_space_group_name_Hall '-P 2ybc'
_space_group_name_H-M_alt 'P 1 21/c 1'
_atom_sites_solution_hydrogens mixed
_audit_creation_method SHELXL-2014
_cell_angle_alpha 90
_cell_angle_beta 92.168(3)
_cell_angle_gamma 90
_cell_formula_units_Z 4
_cell_length_a 7.0884(4)
_cell_length_b 11.1739(6)
_cell_length_c 23.9893(12)
_cell_measurement_reflns_used 4877
_cell_measurement_temperature 293(2)
_cell_measurement_theta_max 28.17
_cell_measurement_theta_min 3.40
_cell_volume 1898.71(18)
_computing_cell_refinement 'Bruker SAINT'
_computing_data_collection 'Bruker APEX2'
_computing_data_reduction 'Bruker SAINT'
_computing_molecular_graphics 'Bruker SHELXTL'
_computing_publication_material 'Bruker SHELXTL'
_computing_structure_refinement 'SHELXL-2014 (Sheldrick, 2014)'
_computing_structure_solution 'SHELXL-2014 (Sheldrick, 2014)'
_diffrn_ambient_temperature 293(2)
_diffrn_detector_area_resol_mean 0
_diffrn_measured_fraction_theta_full 0.999
_diffrn_measured_fraction_theta_max 0.990
_diffrn_measurement_device_type 'Bruker APEX-II CCD'
_diffrn_measurement_method '\f and \w scans'
_diffrn_radiation_type MoK\a
_diffrn_radiation_wavelength 0.71073
_diffrn_reflns_av_R_equivalents 0.0309
_diffrn_reflns_av_unetI/netI 0.0314
_diffrn_reflns_Laue_measured_fraction_full 0.999
_diffrn_reflns_Laue_measured_fraction_max 0.990
_diffrn_reflns_limit_h_max 9
_diffrn_reflns_limit_h_min -9
_diffrn_reflns_limit_k_max 14
_diffrn_reflns_limit_k_min -14
_diffrn_reflns_limit_l_max 31
_diffrn_reflns_limit_l_min -31
_diffrn_reflns_number 18026
_diffrn_reflns_point_group_measured_fraction_full 0.999
_diffrn_reflns_point_group_measured_fraction_max 0.990
_diffrn_reflns_theta_full 25.242
_diffrn_reflns_theta_max 28.447
_diffrn_reflns_theta_min 2.492
_diffrn_source 'sealed tube'
_exptl_absorpt_coefficient_mu 1.216
_exptl_absorpt_correction_T_max 0.888
_exptl_absorpt_correction_T_min 0.751
_exptl_absorpt_correction_type multi-scan
_exptl_absorpt_process_details SADABS
_exptl_crystal_colour blue
_exptl_crystal_density_diffrn 1.686
_exptl_crystal_density_meas 1.687
_exptl_crystal_density_method none
_exptl_crystal_description Plate
_exptl_crystal_F_000 996
_exptl_crystal_size_max 0.250
_exptl_crystal_size_mid 0.200
_exptl_crystal_size_min 0.100
_refine_diff_density_max 0.385
_refine_diff_density_min -0.230
_refine_diff_density_rms 0.060
_refine_ls_extinction_method none
_refine_ls_goodness_of_fit_ref 1.038
_refine_ls_hydrogen_treatment mixed
_refine_ls_matrix_type full
_refine_ls_number_parameters 309
_refine_ls_number_reflns 4742
_refine_ls_number_restraints 0
_refine_ls_restrained_S_all 1.038
_refine_ls_R_factor_all 0.0492
_refine_ls_R_factor_gt 0.0317
_refine_ls_shift/su_max 0.001
_refine_ls_shift/su_mean 0.000
_refine_ls_structure_factor_coef Fsqd
_refine_ls_weighting_details 'w=1/[\s^2^(Fo^2^)+(0.0369P)^2^+0.6267P] where P=(Fo^2^+2Fc^2^)/3'
_refine_ls_weighting_scheme calc
_refine_ls_wR_factor_gt 0.0743
_refine_ls_wR_factor_ref 0.0803
_reflns_Friedel_coverage 0.000
_reflns_number_gt 3665
_reflns_number_total 4742
_reflns_threshold_expression 'I > 2\s(I)'
_cod_data_source_file ic6b01836_si_002.cif
_cod_data_source_block compound1
_cod_original_sg_symbol_H-M 'P 21/c'
_cod_database_code 4348942
_shelx_space_group_comment
;
The symmetry employed for this shelxl refinement is uniquely defined
by the following loop, which should always be used as a source of
symmetry information in preference to the above space-group names.
They are only intended as comments.
;
_shelx_estimated_absorpt_t_min 0.751
_shelx_estimated_absorpt_t_max 0.888
_shelxl_version_number 2014-3

loop_
_space_group_symop_operation_xyz
'x, y, z'
'-x, y+1/2, -z+1/2'
'-x, -y, -z'
'x, -y-1/2, z-1/2'

loop_
_atom_site_label
_atom_site_type_symbol
_atom_site_fract_x
_atom_site_fract_y
_atom_site_fract_z
_atom_site_U_iso_or_equiv
_atom_site_adp_type
_atom_site_occupancy
_atom_site_site_symmetry_order
_atom_site_calc_flag
_atom_site_refinement_flags_posn
_atom_site_refinement_flags_adp
Cu1 Cu 0.37829(3) 0.14356(2) 0.37803(2) 0.01979(8) Uani 1 1 d . .
O1 O 0.5894(2) 0.14923(13) 0.43450(6) 0.0247(3) Uani 1 1 d . .
O2 O 0.1557(2) 0.14422(13) 0.32716(6) 0.0246(3) Uani 1 1 d . .
O3 O 0.6034(2) 0.15216(15) 0.30468(6) 0.0308(3) Uani 1 1 d . .
O4 O 0.1742(2) 0.16111(12) 0.45677(5) 0.0272(3) Uani 1 1 d . .
O5 O 0.2179(2) 0.04481(13) 0.53220(6) 0.0340(4) Uani 1 1 d . .
O6 O 0.15309(19) 0.22020(12) 0.60099(5) 0.0244(3) Uani 1 1 d . .
O7 O 0.1135(2) 0.20899(14) 0.71052(6) 0.0355(4) Uani 1 1 d . .
O8 O 0.1442(3) 0.40671(14) 0.71901(6) 0.0413(4) Uani 1 1 d . .
O9 O 0.8716(2) 0.00031(14) 0.34972(7) 0.0320(4) Uani 1 1 d . .
O10 O 0.1219(2) 0.71433(15) 0.58949(7) 0.0355(4) Uani 1 1 d . .
O11 O 0.1476(3) 0.65038(18) 0.70319(8) 0.0396(4) Uani 1 1 d . .
N1 N 0.3785(2) -0.03833(14) 0.37648(6) 0.0213(3) Uani 1 1 d . .
N2 N 0.3797(2) 0.32625(14) 0.37598(6) 0.0197(3) Uani 1 1 d . .
C1 C 0.1823(3) 0.14163(17) 0.50828(7) 0.0220(4) Uani 1 1 d . .
C2 C 0.1461(3) 0.24582(17) 0.54558(7) 0.0220(4) Uani 1 1 d . .
C3 C 0.1152(3) 0.36439(18) 0.53828(8) 0.0287(4) Uani 1 1 d . .
H3 H 0.1029 0.4046 0.5044 0.034 Uiso 1 1 calc R U
C4 C 0.1051(3) 0.41569(19) 0.59233(8) 0.0293(5) Uani 1 1 d . .
H4 H 0.0865 0.4960 0.6007 0.035 Uiso 1 1 calc R U
C5 C 0.1279(3) 0.32443(18) 0.62912(8) 0.0239(4) Uani 1 1 d . .
C6 C 0.1283(3) 0.31192(19) 0.69086(8) 0.0264(4) Uani 1 1 d . .
C7 C 0.3394(3) -0.10181(18) 0.42220(8) 0.0276(4) Uani 1 1 d . .
H7 H 0.3133 -0.0607 0.4547 0.033 Uiso 1 1 calc R U
C8 C 0.3362(3) -0.22462(18) 0.42307(8) 0.0268(4) Uani 1 1 d . .
H8 H 0.3078 -0.2646 0.4557 0.032 Uiso 1 1 calc R U
C9 C 0.3752(3) -0.28980(16) 0.37532(7) 0.0196(4) Uani 1 1 d . .
C10 C 0.4133(3) -0.22310(17) 0.32790(8) 0.0250(4) Uani 1 1 d . .
H10 H 0.4386 -0.2619 0.2947 0.030 Uiso 1 1 calc R U
C11 C 0.4137(3) -0.10034(18) 0.33015(8) 0.0257(4) Uani 1 1 d . .
H11 H 0.4397 -0.0581 0.2979 0.031 Uiso 1 1 calc R U
C12 C 0.3766(3) -0.42204(16) 0.37522(7) 0.0196(4) Uani 1 1 d . .
C13 C 0.4109(3) 0.39017(17) 0.42285(8) 0.0247(4) Uani 1 1 d . .
H13 H 0.4344 0.3493 0.4562 0.030 Uiso 1 1 calc R U
C16 C 0.3439(3) 0.51111(18) 0.32665(8) 0.0262(4) Uani 1 1 d . .
H16 H 0.3205 0.5498 0.2928 0.031 Uiso 1 1 calc R U
C14 C 0.4096(3) 0.51265(18) 0.42380(8) 0.0261(4) Uani 1 1 d . .
H14 H 0.4311 0.5526 0.4575 0.031 Uiso 1 1 calc R U
C15 C 0.3463(3) 0.38840(17) 0.32883(8) 0.0257(4) Uani 1 1 d . .
H15 H 0.3235 0.3461 0.2959 0.031 Uiso 1 1 calc R U
H1A H 0.673(4) 0.184(2) 0.4248(10) 0.039 Uiso 1 1 d . U
H1B H 0.629(3) 0.084(2) 0.4454(10) 0.039 Uiso 1 1 d . U
H2A H 0.074(4) 0.103(2) 0.3373(10) 0.039 Uiso 1 1 d . U
H2B H 0.164(3) 0.132(2) 0.2938(11) 0.039 Uiso 1 1 d . U
H20W H 0.660(3) 0.212(2) 0.3008(10) 0.039 Uiso 1 1 d . U
H21W H 0.682(3) 0.103(2) 0.3159(10) 0.039 Uiso 1 1 d . U
H24W H 0.879(4) -0.061(2) 0.3354(11) 0.039 Uiso 1 1 d . U
H25W H 0.863(4) -0.010(3) 0.3796(11) 0.039 Uiso 1 1 d . U
H20A H 0.113(3) 0.704(3) 0.6223(11) 0.039 Uiso 1 1 d . U
H20B H 0.037(4) 0.743(2) 0.5775(11) 0.039 Uiso 1 1 d . U
H22W H 0.069(5) 0.670(3) 0.7246(14) 0.068(11) Uiso 1 1 d . .
H23W H 0.154(4) 0.583(3) 0.7059(11) 0.048(9) Uiso 1 1 d . .

loop_
_atom_site_aniso_label
_atom_site_aniso_U_11
_atom_site_aniso_U_22
_atom_site_aniso_U_33
_atom_site_aniso_U_23
_atom_site_aniso_U_13
_atom_site_aniso_U_12
Cu1 0.03020(13) 0.00890(12) 0.01994(12) 0.00025(8) -0.00318(9) 0.00043(9)
O1 0.0313(8) 0.0171(7) 0.0253(7) 0.0028(6) -0.0040(6) 0.0026(6)
O2 0.0326(8) 0.0213(8) 0.0197(7) 0.0025(6) -0.0024(6) -0.0043(6)
O3 0.0374(9) 0.0263(9) 0.0288(8) 0.0025(6) 0.0011(6) -0.0011(6)
O4 0.0363(8) 0.0278(8) 0.0178(7) 0.0005(5) 0.0043(6) 0.0052(6)
O5 0.0561(10) 0.0195(8) 0.0263(7) 0.0010(6) -0.0003(7) 0.0122(7)
O6 0.0405(8) 0.0174(7) 0.0153(6) 0.0011(5) 0.0016(5) 0.0029(6)
O7 0.0615(10) 0.0239(9) 0.0213(7) 0.0010(6) 0.0060(7) -0.0012(7)
O8 0.0787(12) 0.0235(9) 0.0213(7) -0.0043(6) -0.0012(8) 0.0029(8)
O9 0.0449(9) 0.0196(8) 0.0321(8) 0.0021(7) 0.0072(7) -0.0009(7)
O10 0.0380(9) 0.0305(9) 0.0374(9) 0.0035(7) -0.0059(7) 0.0035(7)
O11 0.0520(11) 0.0243(10) 0.0432(10) 0.0054(8) 0.0106(8) 0.0029(8)
N1 0.0314(8) 0.0123(8) 0.0200(8) -0.0001(6) -0.0011(6) 0.0006(6)
N2 0.0283(8) 0.0117(8) 0.0191(7) -0.0004(6) -0.0001(6) -0.0006(6)
C1 0.0253(9) 0.0200(10) 0.0206(9) -0.0009(7) 0.0002(7) 0.0026(7)
C2 0.0300(10) 0.0202(10) 0.0158(9) 0.0012(7) 0.0019(7) 0.0029(8)
C3 0.0435(12) 0.0223(11) 0.0205(9) 0.0033(8) 0.0040(8) 0.0060(9)
C4 0.0458(13) 0.0159(11) 0.0263(10) -0.0004(8) 0.0039(9) 0.0042(9)
C5 0.0327(10) 0.0179(10) 0.0212(10) -0.0029(7) 0.0027(8) 0.0008(8)
C6 0.0351(11) 0.0243(11) 0.0197(9) -0.0009(8) 0.0024(8) 0.0038(8)
C7 0.0465(13) 0.0161(10) 0.0206(10) -0.0017(7) 0.0061(9) 0.0039(9)
C8 0.0452(12) 0.0150(10) 0.0206(10) 0.0020(7) 0.0075(8) 0.0012(8)
C9 0.0262(9) 0.0110(9) 0.0216(9) 0.0010(7) -0.0003(7) 0.0003(7)
C10 0.0401(11) 0.0158(10) 0.0193(9) -0.0019(7) 0.0030(8) -0.0016(8)
C11 0.0405(12) 0.0169(10) 0.0196(9) 0.0007(7) 0.0022(8) -0.0024(8)
C12 0.0230(9) 0.0128(9) 0.0229(9) -0.0001(7) 0.0007(7) -0.0006(7)
C13 0.0385(11) 0.0161(10) 0.0193(9) 0.0016(7) -0.0031(8) 0.0016(8)
C16 0.0449(12) 0.0160(10) 0.0175(9) 0.0015(7) -0.0019(8) 0.0004(8)
C14 0.0439(12) 0.0157(10) 0.0181(9) -0.0031(7) -0.0064(8) -0.0007(8)
C15 0.0433(12) 0.0151(10) 0.0184(9) -0.0021(7) -0.0021(8) -0.0003(8)

loop_
_atom_type_symbol
_atom_type_description
_atom_type_scat_dispersion_real
_atom_type_scat_dispersion_imag
_atom_type_scat_source
C C 0.0033 0.0016 'International Tables Vol C Tables 4.2.6.8 and 6.1.1.4'
H H 0.0000 0.0000 'International Tables Vol C Tables 4.2.6.8 and 6.1.1.4'
N N 0.0061 0.0033 'International Tables Vol C Tables 4.2.6.8 and 6.1.1.4'
O O 0.0106 0.0060 'International Tables Vol C Tables 4.2.6.8 and 6.1.1.4'
Cu Cu 0.3201 1.2651 'International Tables Vol C Tables 4.2.6.8 and 6.1.1.4'

loop_
_geom_angle_atom_site_label_1
_geom_angle_atom_site_label_2
_geom_angle_atom_site_label_3
_geom_angle
_geom_angle_site_symmetry_1
_geom_angle_site_symmetry_3
O2 Cu1 O1 174.96(6) . .
O2 Cu1 N1 89.62(6) . .
O1 Cu1 N1 92.49(6) . .
O2 Cu1 N2 89.19(6) . .
O1 Cu1 N2 88.86(6) . .
N1 Cu1 N2 177.55(6) . .
O2 Cu1 O3 94.86(6) . .
O1 Cu1 O3 89.67(6) . .
N1 Cu1 O3 91.46(6) . .
N2 Cu1 O3 86.49(6) . .
O2 Cu1 O4 89.71(6) . .
O1 Cu1 O4 85.54(5) . .
N1 Cu1 O4 95.49(6) . .
N2 Cu1 O4 86.66(5) . .
O3 Cu1 O4 171.71(5) . .
Cu1 O1 H1A 112.8(19) . .
Cu1 O1 H1B 115.4(17) . .
H1A O1 H1B 107(3) . .
Cu1 O2 H2A 112.8(18) . .
Cu1 O2 H2B 121.7(18) . .
H2A O2 H2B 107(2) . .
Cu1 O3 H20W 118.1(18) . .
Cu1 O3 H21W 101.2(17) . .
H20W O3 H21W 105(3) . .
C1 O4 Cu1 138.22(12) . .
C2 O6 C5 107.70(14) . .
H24W O9 H25W 108(3) . .
H20A O10 H20B 111(3) . .
H22W O11 H23W 105(3) . .
C11 N1 C7 117.02(17) . .
C11 N1 Cu1 122.13(13) . .
C7 N1 Cu1 120.83(13) . .
C15 N2 C13 116.68(16) . .
C15 N2 Cu1 122.49(13) . .
C13 N2 Cu1 120.81(12) . .
O5 C1 O4 127.26(18) . .
O5 C1 C2 115.87(16) . .
O4 C1 C2 116.86(17) . .
C3 C2 O6 109.43(16) . .
C3 C2 C1 135.63(18) . .
O6 C2 C1 114.86(16) . .
C2 C3 C4 106.87(17) . .
C2 C3 H3 126.6 . .
C4 C3 H3 126.6 . .
C5 C4 C3 106.37(18) . .
C5 C4 H4 126.8 . .
C3 C4 H4 126.8 . .
C4 C5 O6 109.62(16) . .
C4 C5 C6 135.66(19) . .
O6 C5 C6 114.70(17) . .
O7 C6 O8 125.41(18) . .
O7 C6 C5 117.74(18) . .
O8 C6 C5 116.85(18) . .
N1 C7 C8 122.97(18) . .
N1 C7 H7 118.5 . .
C8 C7 H7 118.5 . .
C7 C8 C9 120.39(18) . .
C7 C8 H8 119.8 . .
C9 C8 H8 119.8 . .
C8 C9 C10 116.21(17) . .
C8 C9 C12 121.69(17) . .
C10 C9 C12 122.10(17) . .
C11 C10 C9 120.13(18) . .
C11 C10 H10 119.9 . .
C9 C10 H10 119.9 . .
N1 C11 C10 123.28(18) . .
N1 C11 H11 118.4 . .
C10 C11 H11 118.4 . .
C14 C12 C16 115.91(17) 1_545 1_545
C14 C12 C9 121.71(17) 1_545 .
C16 C12 C9 122.38(17) 1_545 .
N2 C13 C14 123.00(18) . .
N2 C13 H13 118.5 . .
C14 C13 H13 118.5 . .
C15 C16 C12 120.10(18) . 1_565
C15 C16 H16 119.9 . .
C12 C16 H16 119.9 1_565 .
C13 C14 C12 120.85(17) . 1_565
C13 C14 H14 119.6 . .
C12 C14 H14 119.6 1_565 .
N2 C15 C16 123.45(18) . .
N2 C15 H15 118.3 . .
C16 C15 H15 118.3 . .

loop_
_geom_bond_atom_site_label_1
_geom_bond_atom_site_label_2
_geom_bond_distance
_geom_bond_site_symmetry_2
Cu1 O2 1.9579(14) .
Cu1 O1 1.9811(14) .
Cu1 N1 2.0327(15) .
Cu1 N2 2.0420(15) .
Cu1 O3 2.4216(16) .
Cu1 O4 2.4303(13) .
O1 H1A 0.76(3) .
O1 H1B 0.82(3) .
O2 H2A 0.79(3) .
O2 H2B 0.81(3) .
O3 H20W 0.79(3) .
O3 H21W 0.82(3) .
O4 C1 1.254(2) .
O5 C1 1.246(2) .
O6 C2 1.359(2) .
O6 C5 1.361(2) .
O7 C6 1.249(2) .
O8 C6 1.259(2) .
O9 H24W 0.77(3) .
O9 H25W 0.73(2) .
O10 H20A 0.80(3) .
O10 H20B 0.73(3) .
O11 H22W 0.80(3) .
O11 H23W 0.76(3) .
N1 C11 1.341(2) .
N1 C7 1.344(2) .
N2 C15 1.341(2) .
N2 C13 1.343(2) .
C1 C2 1.496(3) .
C2 C3 1.353(3) .
C3 C4 1.422(3) .
C3 H3 0.9300 .
C4 C5 1.354(3) .
C4 H4 0.9300 .
C5 C6 1.488(3) .
C7 C8 1.373(3) .
C7 H7 0.9300 .
C8 C9 1.394(3) .
C8 H8 0.9300 .
C9 C10 1.395(3) .
C9 C12 1.478(3) .
C10 C11 1.373(3) .
C10 H10 0.9300 .
C11 H11 0.9300 .
C12 C14 1.387(3) 1_545
C12 C16 1.396(3) 1_545
C13 C14 1.369(3) .
C13 H13 0.9300 .
C16 C15 1.372(3) .
C16 C12 1.396(3) 1_565
C16 H16 0.9300 .
C14 C12 1.387(3) 1_565
C14 H14 0.9300 .
C15 H15 0.9300 .

loop_
_geom_hbond_atom_site_label_D
_geom_hbond_atom_site_label_H
_geom_hbond_atom_site_label_A
_geom_hbond_distance_DH
_geom_hbond_distance_HA
_geom_hbond_distance_DA
_geom_hbond_angle_DHA
_geom_hbond_site_symmetry_A
O1 H1A O10 0.76(3) 1.88(3) 2.633(2) 171(3) 3_666
O1 H1B O5 0.82(3) 1.87(3) 2.669(2) 164(2) 3_656
O2 H2A O9 0.79(3) 1.87(3) 2.649(2) 171(3) 1_455
O2 H2B O8 0.81(3) 1.85(3) 2.654(2) 171(2) 4_565
O3 H20W O11 0.79(3) 2.06(3) 2.836(2) 169(3) 3_666
O3 H21W O9 0.82(3) 1.92(3) 2.739(2) 173(3) .
O9 H25W O6 0.73(2) 2.40(3) 2.741(2) 111(3) 3_656
O9 H24W O7 0.77(3) 1.98(3) 2.753(2) 172(3) 3_656
O9 H25W O5 0.73(2) 2.25(3) 2.969(2) 170(3) 3_656
O9 H25W O6 0.73(2) 2.40(3) 2.741(2) 111(3) 3_656
O10 H20A O11 0.80(3) 2.04(3) 2.819(3) 166(3) .
O10 H20B O4 0.73(3) 1.99(3) 2.720(2) 172(3) 3_566
O11 H22W O7 0.80(3) 2.11(3) 2.903(2) 172(3) 2_556
O11 H23W O8 0.76(3) 1.99(3) 2.749(2) 173(3) .
C4 H4 O10 0.93 2.47 3.340(3) 156.0 .
C7 H7 O5 0.93 2.32 3.250(2) 174.3 .
C10 H10 O3 0.93 2.58 3.470(2) 161.2 2_645
C11 H11 O3 0.93 2.62 3.194(3) 120.3 .
C15 H15 O7 0.93 2.56 3.407(2) 151.5 4_565

loop_
_geom_torsion_atom_site_label_1
_geom_torsion_atom_site_label_2
_geom_torsion_atom_site_label_3
_geom_torsion_atom_site_label_4
_geom_torsion
_geom_torsion_site_symmetry_1
_geom_torsion_site_symmetry_4
Cu1 O4 C1 O5 -58.2(3) . .
Cu1 O4 C1 C2 121.56(17) . .
C5 O6 C2 C3 -0.6(2) . .
C5 O6 C2 C1 176.73(16) . .
O5 C1 C2 C3 175.0(2) . .
O4 C1 C2 C3 -4.7(3) . .
O5 C1 C2 O6 -1.3(3) . .
O4 C1 C2 O6 178.91(16) . .
O6 C2 C3 C4 0.9(2) . .
C1 C2 C3 C4 -175.6(2) . .
C2 C3 C4 C5 -0.9(2) . .
C3 C4 C5 O6 0.5(2) . .
C3 C4 C5 C6 -178.2(2) . .
C2 O6 C5 C4 0.0(2) . .
C2 O6 C5 C6 178.98(16) . .
C4 C5 C6 O7 164.8(2) . .
O6 C5 C6 O7 -13.9(3) . .
C4 C5 C6 O8 -15.4(4) . .
O6 C5 C6 O8 165.95(18) . .
C11 N1 C7 C8 0.6(3) . .
Cu1 N1 C7 C8 179.42(16) . .
N1 C7 C8 C9 0.3(3) . .
C7 C8 C9 C10 -1.0(3) . .
C7 C8 C9 C12 178.76(19) . .
C8 C9 C10 C11 0.9(3) . .
C12 C9 C10 C11 -178.87(19) . .
C7 N1 C11 C10 -0.7(3) . .
Cu1 N1 C11 C10 -179.52(15) . .
C9 C10 C11 N1 -0.1(3) . .
C8 C9 C12 C14 -24.4(3) . 1_545
C10 C9 C12 C14 155.36(19) . 1_545
C8 C9 C12 C16 155.20(19) . 1_545
C10 C9 C12 C16 -25.0(3) . 1_545
C15 N2 C13 C14 0.0(3) . .
Cu1 N2 C13 C14 -178.68(16) . .
N2 C13 C14 C12 -0.5(3) . 1_565
C13 N2 C15 C16 0.4(3) . .
Cu1 N2 C15 C16 179.04(16) . .
C12 C16 C15 N2 -0.3(3) 1_565 .
